data_7712678
loop_
_publ_author_name
'Gonzalez, Jorge'
'Galiana, Carolina'
'Dea-Ayuela, M. Auxiliadora'
'Radic Stojkovic, Marijana'
'L\'opez-Molina, Sonia'
'Galiana-Rosello, Cristina'
'Blasco, Salvador'
'Piantanida, Ivo'
'Garc\'ia-Espa\~na, Enrique'

_publ_section_title
;
 Impact of the Zinc complexation of polytopic polyaza ligands on the
 interaction with double and single stranded DNA/RNA and antimicrobial
 activity
;
_journal_name_full 'Dalton Transactions'
_journal_paper_doi 10.1039/D3DT00395G
_journal_year 2023
_chemical_formula_moiety 'C66 H102 Cl2 N22 Na Zn4, 7(Cl O4), 2(H2 O)'
_chemical_formula_sum 'C66 H106 Cl9 N22 Na O30 Zn4'
_chemical_formula_weight 2291.24
_chemical_name_systematic znpypod
_space_group_crystal_system orthorhombic
_space_group_IT_number 60
_space_group_name_Hall '-P 2n 2ab'
_space_group_name_H-M_alt 'P b c n'
_atom_sites_solution_hydrogens mixed
_audit_creation_date 2022-07-18
_audit_creation_method
;
Olex2 1.5
(compiled 2022.04.07 svn.rca3783a for OlexSys, GUI svn.r6498)
;
_audit_update_record
;
2022-07-18 deposited with the CCDC.	2023-03-27 downloaded from the CCDC.
;
_cell_angle_alpha 90
_cell_angle_beta 90
_cell_angle_gamma 90
_cell_formula_units_Z 4
_cell_length_a 13.1143(2)
_cell_length_b 18.5283(2)
_cell_length_c 38.6732(5)
_cell_measurement_reflns_used 195581
_cell_measurement_temperature 293.15
_cell_measurement_theta_max 34.972
_cell_measurement_theta_min 2.910
_cell_volume 9397.0(2)
_computing_cell_refinement 'HKL Scalepack (Otwinowski & Minor 1997)'
_computing_data_collection 'Collect (Bruker AXS BV, 1997-2004)'
_computing_data_reduction 'HKL Denzo and Scalepack (Otwinowski & Minor 1997)'
_computing_molecular_graphics 'Olex2 1.5 (Dolomanov et al., 2009)'
_computing_publication_material 'Olex2 1.5 (Dolomanov et al., 2009)'
_computing_structure_refinement 'SHELXL 2018/3 (Sheldrick, 2015)'
_diffrn_ambient_temperature 293.15
_diffrn_detector_area_resol_mean 9
_diffrn_measured_fraction_theta_full 0.990
_diffrn_measured_fraction_theta_max 0.989
_diffrn_measurement_device '95mm CCD camera on \k-goniostat'
_diffrn_measurement_device_type KappaCCD
_diffrn_measurement_method CCD
_diffrn_orient_matrix_type 'by Bruker AXS Collect from scalepack cell'
_diffrn_orient_matrix_UB_11 0.0630182
_diffrn_orient_matrix_UB_12 0.0022235
_diffrn_orient_matrix_UB_13 -0.0145195
_diffrn_orient_matrix_UB_21 0.0366252
_diffrn_orient_matrix_UB_22 -0.0308688
_diffrn_orient_matrix_UB_23 0.0171944
_diffrn_orient_matrix_UB_31 -0.0224000
_diffrn_orient_matrix_UB_32 -0.0442165
_diffrn_orient_matrix_UB_33 -0.0127341
_diffrn_radiation_monochromator 'horizonally mounted graphite crystal'
_diffrn_radiation_type MoK\a
_diffrn_radiation_wavelength 0.71073
_diffrn_reflns_av_R_equivalents 0.1013
_diffrn_reflns_av_unetI/netI 0.0778
_diffrn_reflns_Laue_measured_fraction_full 0.990
_diffrn_reflns_Laue_measured_fraction_max 0.989
_diffrn_reflns_limit_h_max 17
_diffrn_reflns_limit_h_min -17
_diffrn_reflns_limit_k_max 23
_diffrn_reflns_limit_k_min -23
_diffrn_reflns_limit_l_max 43
_diffrn_reflns_limit_l_min -50
_diffrn_reflns_number 58315
_diffrn_reflns_point_group_measured_fraction_full 0.990
_diffrn_reflns_point_group_measured_fraction_max 0.989
_diffrn_reflns_theta_full 25.242
_diffrn_reflns_theta_max 27.498
_diffrn_reflns_theta_min 3.045
_exptl_absorpt_coefficient_mu 1.357
_exptl_absorpt_correction_T_max 0.9274
_exptl_absorpt_correction_T_min 0.4225
_exptl_absorpt_correction_type empirical
_exptl_absorpt_process_details
;
MULABS - Empirical Correction for Absorption Anisotropy. 
c.f. R.H. Blessing, Acta Cryst. (1995), A51, 33-38
;
_exptl_crystal_colour colourless
_exptl_crystal_colour_primary colourless
_exptl_crystal_density_diffrn 1.620
_exptl_crystal_description plate
_exptl_crystal_F_000 4720
_exptl_crystal_size_max 0.803
_exptl_crystal_size_mid 0.339
_exptl_crystal_size_min 0.059
_refine_diff_density_max 0.729
_refine_diff_density_min -0.688
_refine_diff_density_rms 0.084
_refine_ls_extinction_method none
_refine_ls_goodness_of_fit_ref 1.045
_refine_ls_hydrogen_treatment constr
_refine_ls_matrix_type full
_refine_ls_number_parameters 596
_refine_ls_number_reflns 10672
_refine_ls_number_restraints 50
_refine_ls_restrained_S_all 1.064
_refine_ls_R_factor_all 0.1386
_refine_ls_R_factor_gt 0.0669
_refine_ls_shift/su_max 0.000
_refine_ls_shift/su_mean 0.000
_refine_ls_structure_factor_coef Fsqd
_refine_ls_weighting_details 'w=1/[\s^2^(Fo^2^)+(0.1289P)^2^] where P=(Fo^2^+2Fc^2^)/3'
_refine_ls_weighting_scheme calc
_refine_ls_wR_factor_gt 0.1978
_refine_ls_wR_factor_ref 0.2313
_reflns_Friedel_coverage 0.000
_reflns_number_gt 5471
_reflns_number_total 10672
_reflns_threshold_expression 'I > 2\s(I)'
_cod_data_source_file d3dt00395g2.cif
_cod_data_source_block pypzn
_cod_database_code 7712678
_shelx_shelxl_version_number 2018/3
_shelx_space_group_comment
;
The symmetry employed for this shelxl refinement is uniquely defined
by the following loop, which should always be used as a source of
symmetry information in preference to the above space-group names.
They are only intended as comments.
;
_shelx_estimated_absorpt_t_max 0.924
_shelx_estimated_absorpt_t_min 0.409
_olex2_refinement_description
;
1. Fixed Uiso
 At 1.2 times of:
  All C(H) groups, All C(H,H) groups, All N(H) groups, All O(H,H) groups
2. Restrained distances
 O2-H2C = O2-H2D
 0.82 with sigma of 0.02
 Cl1-O11 \\sim Cl1-O12 \\sim Cl1-O13 \\sim Cl1-O14
 with sigma of 0.02
 O11-O12 \\sim O11-O13 \\sim O11-O14 \\sim O12-O13 \\sim O12-O14 \\sim O13-O14
 with sigma of 0.02
3. Rigid bond restraints
 N3, C6, C7
 with sigma for 1-2 distances of 0.01 and sigma for 1-3 distances of 0.01
 Cl5
 with sigma for 1-2 distances of 0.01 and sigma for 1-3 distances of 0.01
 Cl1
 with sigma for 1-2 distances of 0.01 and sigma for 1-3 distances of 0.01
4. Uiso/Uaniso restraints and constraints
Uanis(O13) \\sim Ueq, Uanis(O14) \\sim Ueq: with sigma of 0.02 and sigma for
terminal atoms of 0.04
Uanis(Na1) \\sim Ueq: with sigma of 0.1 and sigma for terminal atoms of 0.2
Uanis(O2) \\sim Ueq: with sigma of 0.1 and sigma for terminal atoms of 0.2
5. Others
 Fixed X: H2C(0.69044) H2D(0.747869)
 Fixed Y: H2C(0.14529) H2D(0.14423)
 Fixed Z: H2C(0.118761) H2D(0.15437)
6.a Ternary CH refined with riding coordinates:
 N2(H2), N3(H3), N5(H5), N8(H8), N9(H9), N11(H11)
6.b Secondary CH2 refined with riding coordinates:
 C1(H1A,H1B), C2(H2A,H2B), C3(H3A,H3B), C4(H4A,H4B), C5(H5A,H5B), C6(H6A,H6B),
 C12(H12A,H12B), C13(H13A,H13B), C14(H14A,H14B), C20(H20A,H20B), C21(H21A,H21B),
  C22(H22A,H22B), C23(H23A,H23B), C24(H24A,H24B), C25(H25A,H25B), C26(H26A,
 H26B), C27(H27A,H27B), C28(H28A,H28B)
6.c Aromatic/amide H refined with riding coordinates:
 C8(H8A), C9(H9A), C10(H10), C16(H16), C17(H17), C18(H18), C30(H30), C31(H31),
 C32(H32)
;
_olex2_date_sample_completion 2010-06-12
_olex2_date_sample_data_collection 2010-06-11
_olex2_date_sample_submission 2010-06-11
_olex2_submission_original_sample_id pypzn
_olex2_submission_special_instructions 'No special instructions were received'

loop_
_space_group_symop_operation_xyz
'x, y, z'
'-x+1/2, -y+1/2, z+1/2'
'x+1/2, -y+1/2, -z'
'-x, y, -z+1/2'
'-x, -y, -z'
'x-1/2, y-1/2, -z-1/2'
'-x-1/2, y-1/2, z'
'x, -y, z-1/2'

loop_
_atom_site_label
_atom_site_type_symbol
_atom_site_fract_x
_atom_site_fract_y
_atom_site_fract_z
_atom_site_U_iso_or_equiv
_atom_site_adp_type
_atom_site_occupancy
_atom_site_site_symmetry_order
_atom_site_calc_flag
_atom_site_refinement_flags_posn
_atom_site_refinement_flags_adp
_atom_site_refinement_flags_occupancy
_atom_site_disorder_assembly
_atom_site_disorder_group
Zn1 Zn 0.16208(5) 0.24266(3) 0.17456(2) 0.0593(2) Uani 1 1 d . . . . .
Zn2 Zn -0.17073(4) 0.33156(3) 0.06602(2) 0.04762(19) Uani 1 1 d . . . . .
N10 N -0.2790(3) 0.4226(2) 0.05699(11) 0.0547(10) Uani 1 1 d . . . . .
N1 N 0.2330(4) 0.2822(3) 0.21920(14) 0.0801(14) Uani 1 1 d . . . . .
N2 N 0.2418(5) 0.3456(3) 0.15623(16) 0.0912(17) Uani 1 1 d . . . . .
H2 H 0.200491 0.368878 0.138284 0.109 Uiso 1 1 calc R U . . .
N3 N 0.1718(4) 0.1461(3) 0.20670(18) 0.0930(18) Uani 1 1 d . U . . .
H3 H 0.105340 0.121915 0.206645 0.112 Uiso 1 1 calc R U . . .
N4 N 0.3086(4) 0.1995(3) 0.15532(15) 0.0776(14) Uani 1 1 d . . . . .
N5 N 0.1089(3) 0.1970(2) 0.12540(11) 0.0583(10) Uani 1 1 d . . . . .
H5 H 0.096508 0.145578 0.129613 0.070 Uiso 1 1 calc R U . . .
N6 N -0.0897(3) 0.2263(2) 0.05756(11) 0.0531(10) Uani 1 1 d . . . . .
N7 N -0.0934(3) 0.38719(19) 0.10425(11) 0.0491(9) Uani 1 1 d . . . . .
N8 N -0.0695(3) 0.4058(2) 0.03505(11) 0.0516(10) Uani 1 1 d . . . . .
H8 H -0.043174 0.380019 0.014810 0.062 Uiso 1 1 calc R U . . .
N9 N -0.2715(3) 0.3153(2) 0.11202(12) 0.0634(12) Uani 1 1 d . . . . .
H9 H -0.290870 0.264372 0.113803 0.076 Uiso 1 1 calc R U . . .
N11 N -0.2558(3) 0.2859(2) 0.02599(11) 0.0545(10) Uani 1 1 d . . . . .
H11 H -0.310764 0.257574 0.036465 0.065 Uiso 1 1 calc R U . . .
C1 C 0.2472(7) 0.3928(3) 0.1866(3) 0.112(3) Uani 1 1 d . . . . .
H1A H 0.182054 0.416425 0.190051 0.134 Uiso 1 1 calc R U . . .
H1B H 0.298483 0.429714 0.182913 0.134 Uiso 1 1 calc R U . . .
C2 C 0.3419(6) 0.3244(4) 0.1415(2) 0.101(2) Uani 1 1 d . . . . .
H2A H 0.334895 0.318617 0.116690 0.122 Uiso 1 1 calc R U . . .
H2B H 0.390596 0.362918 0.145585 0.122 Uiso 1 1 calc R U . . .
C3 C 0.3815(5) 0.2580(4) 0.1561(2) 0.097(2) Uani 1 1 d . . . . .
H3A H 0.441890 0.243696 0.143365 0.117 Uiso 1 1 calc R U . . .
H3B H 0.401609 0.266688 0.179894 0.117 Uiso 1 1 calc R U . . .
C4 C 0.3359(5) 0.1406(4) 0.1793(3) 0.120(3) Uani 1 1 d . . . . .
H4A H 0.370357 0.160686 0.199276 0.144 Uiso 1 1 calc R U . . .
H4B H 0.382736 0.107874 0.167850 0.144 Uiso 1 1 calc R U . . .
C5 C 0.2447(8) 0.0997(4) 0.1909(3) 0.142(4) Uani 1 1 d . . . . .
H5A H 0.213770 0.075712 0.171257 0.170 Uiso 1 1 calc R U . . .
H5B H 0.265373 0.062898 0.207357 0.170 Uiso 1 1 calc R U . . .
C6 C 0.1976(7) 0.1664(5) 0.2427(2) 0.127(3) Uani 1 1 d . U . . .
H6A H 0.241488 0.129596 0.252553 0.152 Uiso 1 1 calc R U . . .
H6B H 0.135527 0.167940 0.256311 0.152 Uiso 1 1 calc R U . . .
C7 C 0.2497(6) 0.2374(5) 0.2451(2) 0.096(2) Uani 1 1 d . U . . .
C8 C 0.3124(8) 0.2586(7) 0.2730(3) 0.136(4) Uani 1 1 d . . . . .
H8A H 0.322831 0.228058 0.291733 0.163 Uiso 1 1 calc R U . . .
C9 C 0.3551(8) 0.3220(9) 0.2718(3) 0.146(4) Uani 1 1 d . . . . .
H9A H 0.400404 0.334726 0.289271 0.176 Uiso 1 1 calc R U . . .
C10 C 0.3364(7) 0.3706(5) 0.2460(3) 0.124(3) Uani 1 1 d . . . . .
H10 H 0.364043 0.416803 0.246728 0.149 Uiso 1 1 calc R U . . .
C11 C 0.2742(5) 0.3489(4) 0.2185(2) 0.094(2) Uani 1 1 d . . . . .
C12 C 0.2915(5) 0.1677(4) 0.1209(2) 0.107(3) Uani 1 1 d . . . . .
H12A H 0.280813 0.116186 0.123376 0.129 Uiso 1 1 calc R U . . .
H12B H 0.351893 0.174880 0.106871 0.129 Uiso 1 1 calc R U . . .
C13 C 0.1988(6) 0.2012(4) 0.10237(18) 0.098(2) Uani 1 1 d . . . . .
H13A H 0.212907 0.251209 0.096644 0.117 Uiso 1 1 calc R U . . .
H13B H 0.185311 0.175298 0.081061 0.117 Uiso 1 1 calc R U . . .
C14 C 0.0145(5) 0.2262(3) 0.11001(16) 0.0761(17) Uani 1 1 d . . . . .
H14A H 0.026064 0.276477 0.104304 0.091 Uiso 1 1 calc R U . . .
H14B H -0.038693 0.224635 0.127420 0.091 Uiso 1 1 calc R U . . .
C15 C -0.0244(4) 0.1883(3) 0.07799(14) 0.0568(13) Uani 1 1 d . . . . .
C16 C 0.0038(4) 0.1183(3) 0.06977(15) 0.0613(14) Uani 1 1 d . . . . .
H16 H 0.045646 0.092477 0.084757 0.074 Uiso 1 1 calc R U . . .
C17 C -0.0292(4) 0.0868(3) 0.03993(16) 0.0650(15) Uani 1 1 d . . . . .
H17 H -0.009480 0.040119 0.034191 0.078 Uiso 1 1 calc R U . . .
C18 C -0.0922(4) 0.1257(3) 0.01852(14) 0.0603(13) Uani 1 1 d . . . . .
H18 H -0.114082 0.106257 -0.002371 0.072 Uiso 1 1 calc R U . . .
C19 C -0.1230(4) 0.1944(2) 0.02837(13) 0.0515(12) Uani 1 1 d . . . . .
C20 C -0.1922(4) 0.2364(3) 0.00567(15) 0.0610(13) Uani 1 1 d . . . . .
H20A H -0.152174 0.263829 -0.010836 0.073 Uiso 1 1 calc R U . . .
H20B H -0.235647 0.203587 -0.007164 0.073 Uiso 1 1 calc R U . . .
C21 C -0.3037(4) 0.3437(3) 0.00461(14) 0.0621(14) Uani 1 1 d . . . . .
H21A H -0.357056 0.323175 -0.009703 0.074 Uiso 1 1 calc R U . . .
H21B H -0.252968 0.365237 -0.010447 0.074 Uiso 1 1 calc R U . . .
C22 C -0.3485(4) 0.4010(3) 0.02831(15) 0.0642(14) Uani 1 1 d . . . . .
H22A H -0.364846 0.443410 0.014667 0.077 Uiso 1 1 calc R U . . .
H22B H -0.411534 0.382913 0.038122 0.077 Uiso 1 1 calc R U . . .
C23 C 0.0141(4) 0.4247(3) 0.05759(15) 0.0623(14) Uani 1 1 d . . . . .
H23A H 0.044059 0.469608 0.049728 0.075 Uiso 1 1 calc R U . . .
H23B H 0.065997 0.387519 0.056112 0.075 Uiso 1 1 calc R U . . .
C24 C -0.1294(4) 0.4678(3) 0.02369(15) 0.0613(14) Uani 1 1 d . . . . .
H24A H -0.158410 0.457729 0.001125 0.074 Uiso 1 1 calc R U . . .
H24B H -0.085058 0.509467 0.021432 0.074 Uiso 1 1 calc R U . . .
C25 C -0.2159(4) 0.4856(3) 0.04923(16) 0.0637(14) Uani 1 1 d . . . . .
H25A H -0.186645 0.503883 0.070531 0.076 Uiso 1 1 calc R U . . .
H25B H -0.258495 0.523236 0.039469 0.076 Uiso 1 1 calc R U . . .
C26 C -0.3365(4) 0.4322(3) 0.08982(15) 0.0614(14) Uani 1 1 d . . . . .
H26A H -0.398297 0.459443 0.085298 0.074 Uiso 1 1 calc R U . . .
H26B H -0.295406 0.459590 0.106037 0.074 Uiso 1 1 calc R U . . .
C27 C -0.3640(4) 0.3602(3) 0.10563(16) 0.0753(17) Uani 1 1 d . . . . .
H27A H -0.399546 0.368071 0.127300 0.090 Uiso 1 1 calc R U . . .
H27B H -0.409706 0.334546 0.090195 0.090 Uiso 1 1 calc R U . . .
C28 C -0.2153(4) 0.3370(3) 0.14287(14) 0.0650(14) Uani 1 1 d . . . . .
H28A H -0.184980 0.294543 0.153326 0.078 Uiso 1 1 calc R U . . .
H28B H -0.262660 0.357533 0.159444 0.078 Uiso 1 1 calc R U . . .
C29 C -0.1327(4) 0.3911(3) 0.13549(15) 0.0565(12) Uani 1 1 d . . . . .
C30 C -0.1006(6) 0.4399(3) 0.15966(18) 0.0841(18) Uani 1 1 d . . . . .
H30 H -0.129195 0.441722 0.181644 0.101 Uiso 1 1 calc R U . . .
C31 C -0.0223(6) 0.4869(4) 0.1496(2) 0.101(2) Uani 1 1 d . . . . .
H31 H 0.001988 0.520932 0.165239 0.121 Uiso 1 1 calc R U . . .
C32 C 0.0191(5) 0.4835(3) 0.1170(2) 0.0850(19) Uani 1 1 d . . . . .
H32 H 0.070976 0.514848 0.110475 0.102 Uiso 1 1 calc R U . . .
C33 C -0.0178(3) 0.4328(2) 0.09429(14) 0.0543(12) Uani 1 1 d . . . . .
Cl2 Cl 0.500000 0.04696(15) 0.250000 0.0991(8) Uani 1 2 d S T P . .
O21 O 0.4547(8) 0.0910(5) 0.2733(2) 0.239(5) Uani 1 1 d . . . . .
O22 O 0.4324(5) 0.0034(3) 0.2326(2) 0.161(3) Uani 1 1 d . . . . .
Cl3 Cl 0.52784(12) 0.16954(9) 0.05246(5) 0.0817(5) Uani 1 1 d . . . . .
O31 O 0.5007(6) 0.2366(3) 0.0603(3) 0.199(4) Uani 1 1 d . . . . .
O32 O 0.4471(4) 0.1241(3) 0.04752(14) 0.1112(17) Uani 1 1 d . . . . .
O33 O 0.5671(7) 0.1746(5) 0.0193(3) 0.253(6) Uani 1 1 d . . . . .
O34 O 0.6021(9) 0.1484(6) 0.0705(4) 0.317(8) Uani 1 1 d . . . . .
Cl4 Cl 0.30497(10) 0.45955(8) 0.07260(4) 0.0681(4) Uani 1 1 d . . . . .
O41 O 0.2778(5) 0.5080(4) 0.0473(2) 0.173(3) Uani 1 1 d . . . . .
O42 O 0.4083(3) 0.4407(3) 0.07028(15) 0.1039(15) Uani 1 1 d . . . . .
O43 O 0.2463(4) 0.3959(3) 0.07065(19) 0.141(2) Uani 1 1 d . . . . .
O44 O 0.2891(6) 0.4916(3) 0.10495(18) 0.155(2) Uani 1 1 d . . . . .
Cl1 Cl 0.0610(2) 0.0336(2) 0.32196(8) 0.1658(13) Uani 1 1 d D . . . .
O11 O -0.0046(8) 0.0564(5) 0.3461(2) 0.236(5) Uani 1 1 d D . . . .
O12 O 0.0334(9) 0.0501(8) 0.2904(3) 0.353(10) Uani 1 1 d D . . . .
O14 O 0.1500(9) 0.0628(11) 0.3303(4) 0.411(11) Uani 1 1 d D U . . .
O13 O 0.0732(15) -0.0384(7) 0.3244(4) 0.502(14) Uani 1 1 d D U . . .
Cl5 Cl -0.00285(16) 0.27482(12) 0.19325(6) 0.1216(7) Uani 1 1 d . . . . .
O2 O 0.7136(13) 0.1612(5) 0.1372(3) 0.325(8) Uani 1 1 d D U . . .
H2C H 0.690440 0.145290 0.118761 0.390 Uiso 1 1 d D U . . .
H2D H 0.747869 0.144230 0.154370 0.390 Uiso 1 1 d D U . . .
Na1 Na 0.000000 0.3519(5) 0.250000 0.477(14) Uani 1 2 d S TU P . .

loop_
_atom_site_aniso_label
_atom_site_aniso_U_11
_atom_site_aniso_U_22
_atom_site_aniso_U_33
_atom_site_aniso_U_23
_atom_site_aniso_U_13
_atom_site_aniso_U_12
Zn1 0.0660(4) 0.0565(4) 0.0555(4) -0.0027(3) -0.0033(3) 0.0092(3)
Zn2 0.0437(3) 0.0506(3) 0.0486(4) -0.0006(2) -0.0028(2) -0.0034(2)
N10 0.043(2) 0.063(2) 0.058(3) -0.002(2) -0.0044(19) 0.0037(18)
N1 0.079(3) 0.092(4) 0.069(4) -0.014(3) 0.002(3) 0.004(3)
N2 0.121(5) 0.058(3) 0.095(5) 0.012(3) -0.022(4) 0.001(3)
N3 0.089(4) 0.073(3) 0.117(5) 0.030(3) -0.024(3) -0.013(3)
N4 0.064(3) 0.080(3) 0.090(4) -0.026(3) 0.001(3) 0.006(3)
N5 0.060(3) 0.064(2) 0.050(3) 0.000(2) -0.002(2) 0.006(2)
N6 0.053(2) 0.051(2) 0.054(3) -0.0059(19) -0.001(2) -0.0044(18)
N7 0.047(2) 0.047(2) 0.053(3) 0.0038(18) -0.0060(19) 0.0006(17)
N8 0.046(2) 0.061(2) 0.048(3) 0.0012(19) 0.0020(18) -0.0039(18)
N9 0.062(3) 0.066(3) 0.062(3) 0.004(2) 0.010(2) -0.013(2)
N11 0.047(2) 0.059(2) 0.057(3) 0.003(2) -0.0010(19) -0.0077(18)
C1 0.115(6) 0.062(4) 0.158(9) -0.010(5) -0.013(6) 0.002(4)
C2 0.092(5) 0.112(6) 0.101(6) 0.019(5) 0.008(4) -0.030(4)
C3 0.070(4) 0.122(6) 0.100(6) -0.022(5) 0.009(4) -0.015(4)
C4 0.088(5) 0.096(5) 0.176(9) -0.040(6) -0.039(5) 0.060(5)
C5 0.133(7) 0.061(4) 0.232(12) 0.026(6) -0.068(8) 0.000(5)
C6 0.131(7) 0.146(7) 0.103(6) 0.063(5) -0.020(5) -0.017(5)
C7 0.095(5) 0.129(6) 0.064(5) 0.010(4) -0.006(4) -0.009(4)
C8 0.121(7) 0.211(12) 0.076(7) 0.006(7) 0.000(5) -0.023(7)
C9 0.131(8) 0.225(13) 0.083(7) -0.060(8) -0.004(6) -0.039(9)
C10 0.123(7) 0.118(7) 0.131(9) -0.057(7) 0.012(6) -0.017(5)
C11 0.091(5) 0.091(5) 0.100(6) -0.046(4) 0.000(4) -0.012(4)
C12 0.060(4) 0.149(7) 0.113(6) -0.062(5) 0.010(4) 0.003(4)
C13 0.101(5) 0.127(6) 0.065(5) -0.016(4) 0.007(4) -0.023(5)
C14 0.090(4) 0.075(4) 0.062(4) -0.012(3) -0.032(3) 0.028(3)
C15 0.062(3) 0.052(3) 0.056(3) -0.004(2) -0.008(3) 0.006(2)
C16 0.072(3) 0.051(3) 0.061(4) 0.001(3) -0.013(3) 0.003(2)
C17 0.065(3) 0.053(3) 0.077(4) -0.012(3) 0.005(3) -0.004(2)
C18 0.062(3) 0.063(3) 0.055(3) -0.017(3) 0.002(3) -0.015(3)
C19 0.049(3) 0.055(3) 0.051(3) -0.004(2) 0.005(2) -0.012(2)
C20 0.065(3) 0.063(3) 0.055(4) -0.005(3) -0.006(3) -0.002(2)
C21 0.056(3) 0.074(3) 0.056(4) 0.002(3) -0.014(3) 0.003(3)
C22 0.057(3) 0.073(3) 0.063(4) -0.001(3) -0.013(3) 0.005(2)
C23 0.041(3) 0.070(3) 0.076(4) 0.013(3) 0.002(2) -0.007(2)
C24 0.056(3) 0.061(3) 0.068(4) 0.011(3) 0.000(3) -0.004(2)
C25 0.058(3) 0.055(3) 0.078(4) 0.009(3) -0.011(3) 0.001(2)
C26 0.045(3) 0.069(3) 0.070(4) -0.005(3) -0.001(3) 0.007(2)
C27 0.045(3) 0.108(4) 0.073(4) -0.011(4) 0.010(3) -0.017(3)
C28 0.076(4) 0.075(3) 0.044(3) -0.003(3) 0.009(3) -0.002(3)
C29 0.063(3) 0.056(3) 0.050(3) 0.006(3) -0.003(3) 0.002(2)
C30 0.116(5) 0.073(4) 0.063(4) -0.008(3) -0.011(4) 0.001(4)
C31 0.125(6) 0.099(5) 0.078(6) -0.017(4) -0.020(5) -0.038(5)
C32 0.083(4) 0.083(4) 0.089(5) -0.004(4) -0.016(4) -0.028(3)
C33 0.049(3) 0.050(3) 0.064(4) -0.001(2) -0.014(2) -0.002(2)
Cl2 0.1114(19) 0.0971(17) 0.089(2) 0.000 -0.0390(16) 0.000
O21 0.302(12) 0.228(8) 0.186(9) -0.118(7) -0.030(8) 0.097(8)
O22 0.157(5) 0.138(5) 0.189(7) -0.014(4) -0.095(5) -0.017(4)
Cl3 0.0730(10) 0.0792(10) 0.0929(13) -0.0113(9) 0.0038(9) -0.0139(8)
O31 0.184(7) 0.097(4) 0.318(12) -0.084(5) -0.021(7) -0.014(4)
O32 0.112(4) 0.111(4) 0.110(4) -0.013(3) 0.009(3) -0.050(3)
O33 0.244(9) 0.298(11) 0.217(10) -0.098(8) 0.118(8) -0.197(9)
O34 0.281(12) 0.246(10) 0.424(19) 0.036(11) -0.276(13) 0.007(10)
Cl4 0.0534(7) 0.0787(9) 0.0721(11) 0.0042(8) -0.0004(6) -0.0001(6)
O41 0.134(5) 0.217(7) 0.167(7) 0.123(6) -0.041(5) 0.000(5)
O42 0.053(2) 0.125(4) 0.133(4) -0.007(3) 0.004(3) 0.002(2)
O43 0.076(3) 0.117(4) 0.231(7) 0.009(4) -0.049(4) -0.026(3)
O44 0.202(6) 0.147(5) 0.118(6) -0.032(4) 0.048(5) 0.029(5)
Cl1 0.135(2) 0.251(3) 0.112(2) 0.065(2) 0.0129(17) 0.077(2)
O11 0.283(11) 0.231(9) 0.195(9) -0.020(7) 0.111(8) 0.107(8)
O12 0.304(14) 0.57(2) 0.189(10) 0.193(14) 0.041(10) 0.206(15)
O14 0.230(12) 0.72(3) 0.280(17) 0.035(18) -0.035(11) -0.233(16)
O13 0.69(3) 0.45(2) 0.360(19) 0.078(16) 0.04(2) 0.42(2)
Cl5 0.0992(13) 0.1447(18) 0.1207(19) -0.0097(15) -0.0241(12) 0.0251(13)
O2 0.58(2) 0.143(7) 0.249(12) 0.052(7) -0.130(14) -0.138(10)
Na1 0.63(3) 0.142(7) 0.65(3) 0.000 0.42(2) 0.000

loop_
_atom_type_symbol
_atom_type_description
_atom_type_scat_dispersion_real
_atom_type_scat_dispersion_imag
_atom_type_scat_source
C C 0.0033 0.0016 'International Tables Vol C Tables 4.2.6.8 and 6.1.1.4'
H H 0.0000 0.0000 'International Tables Vol C Tables 4.2.6.8 and 6.1.1.4'
Cl Cl 0.1484 0.1585 'International Tables Vol C Tables 4.2.6.8 and 6.1.1.4'
N N 0.0061 0.0033 'International Tables Vol C Tables 4.2.6.8 and 6.1.1.4'
Na Na 0.0362 0.0249 'International Tables Vol C Tables 4.2.6.8 and 6.1.1.4'
O O 0.0106 0.0060 'International Tables Vol C Tables 4.2.6.8 and 6.1.1.4'
Zn Zn 0.2839 1.4301 'International Tables Vol C Tables 4.2.6.8 and 6.1.1.4'

loop_
_geom_angle_atom_site_label_1
_geom_angle_atom_site_label_2
_geom_angle_atom_site_label_3
_geom_angle
_geom_angle_site_symmetry_1
_geom_angle_site_symmetry_3
_geom_angle_publ_flag
N1 Zn1 N2 76.2(2) . . ?
N1 Zn1 N3 77.9(2) . . ?
N1 Zn1 N4 91.0(2) . . ?
N1 Zn1 N5 172.08(17) . . ?
N1 Zn1 Cl5 93.82(15) . . ?
N2 Zn1 Cl5 107.66(17) . . ?
N3 Zn1 N2 146.4(2) . . ?
N3 Zn1 N4 81.0(2) . . ?
N3 Zn1 N5 101.3(2) . . ?
N3 Zn1 Cl5 94.96(17) . . ?
N4 Zn1 N2 78.5(2) . . ?
N4 Zn1 Cl5 172.95(14) . . ?
N5 Zn1 N2 101.44(19) . . ?
N5 Zn1 N4 81.09(18) . . ?
N5 Zn1 Cl5 94.10(12) . . ?
N10 Zn2 N6 159.18(15) . . ?
N10 Zn2 N8 80.22(15) . . ?
N10 Zn2 N9 81.39(16) . . ?
N6 Zn2 N8 100.01(14) . . ?
N7 Zn2 N10 92.68(14) . . ?
N7 Zn2 N6 107.77(14) . . ?
N7 Zn2 N8 77.70(15) . . ?
N7 Zn2 N9 77.77(16) . . ?
N7 Zn2 N11 173.88(15) . . ?
N9 Zn2 N6 106.20(15) . . ?
N9 Zn2 N8 148.43(15) . . ?
N11 Zn2 N10 81.38(15) . . ?
N11 Zn2 N6 78.05(15) . . ?
N11 Zn2 N8 99.66(15) . . ?
N11 Zn2 N9 102.69(16) . . ?
C22 N10 Zn2 107.6(3) . . ?
C25 N10 Zn2 106.0(3) . . ?
C25 N10 C22 114.0(4) . . ?
C25 N10 C26 111.5(4) . . ?
C26 N10 Zn2 106.2(3) . . ?
C26 N10 C22 110.9(4) . . ?
C7 N1 Zn1 118.7(5) . . ?
C7 N1 C11 121.7(7) . . ?
C11 N1 Zn1 118.7(5) . . ?
Zn1 N2 H2 109.5 . . ?
C1 N2 Zn1 105.7(5) . . ?
C1 N2 H2 109.5 . . ?
C1 N2 C2 115.0(6) . . ?
C2 N2 Zn1 107.6(4) . . ?
C2 N2 H2 109.5 . . ?
Zn1 N3 H3 108.7 . . ?
C5 N3 Zn1 106.9(5) . . ?
C5 N3 H3 108.7 . . ?
C5 N3 C6 113.8(7) . . ?
C6 N3 Zn1 109.9(5) . . ?
C6 N3 H3 108.7 . . ?
C3 N4 Zn1 107.3(4) . . ?
C3 N4 C4 112.4(6) . . ?
C3 N4 C12 114.8(6) . . ?
C4 N4 Zn1 105.5(4) . . ?
C12 N4 Zn1 108.5(4) . . ?
C12 N4 C4 108.0(6) . . ?
Zn1 N5 H5 106.5 . . ?
C13 N5 Zn1 104.4(3) . . ?
C13 N5 H5 106.5 . . ?
C14 N5 Zn1 118.3(3) . . ?
C14 N5 H5 106.5 . . ?
C14 N5 C13 113.9(5) . . ?
C15 N6 Zn2 131.5(3) . . ?
C19 N6 Zn2 110.5(3) . . ?
C19 N6 C15 117.6(4) . . ?
C29 N7 Zn2 119.5(3) . . ?
C29 N7 C33 120.8(4) . . ?
C33 N7 Zn2 117.7(3) . . ?
Zn2 N8 H8 109.5 . . ?
C23 N8 Zn2 105.9(3) . . ?
C23 N8 H8 109.5 . . ?
C23 N8 C24 113.6(4) . . ?
C24 N8 Zn2 108.8(3) . . ?
C24 N8 H8 109.5 . . ?
Zn2 N9 H9 109.8 . . ?
C27 N9 Zn2 105.9(3) . . ?
C27 N9 H9 109.8 . . ?
C28 N9 Zn2 108.3(3) . . ?
C28 N9 H9 109.8 . . ?
C28 N9 C27 113.2(4) . . ?
Zn2 N11 H11 107.7 . . ?
C20 N11 Zn2 110.3(3) . . ?
C20 N11 H11 107.7 . . ?
C20 N11 C21 113.0(4) . . ?
C21 N11 Zn2 110.2(3) . . ?
C21 N11 H11 107.7 . . ?
N2 C1 H1A 109.6 . . ?
N2 C1 H1B 109.6 . . ?
N2 C1 C11 110.1(5) . . ?
H1A C1 H1B 108.2 . . ?
C11 C1 H1A 109.6 . . ?
C11 C1 H1B 109.6 . . ?
N2 C2 H2A 109.0 . . ?
N2 C2 H2B 109.0 . . ?
H2A C2 H2B 107.8 . . ?
C3 C2 N2 113.0(6) . . ?
C3 C2 H2A 109.0 . . ?
C3 C2 H2B 109.0 . . ?
N4 C3 C2 113.0(6) . . ?
N4 C3 H3A 109.0 . . ?
N4 C3 H3B 109.0 . . ?
C2 C3 H3A 109.0 . . ?
C2 C3 H3B 109.0 . . ?
H3A C3 H3B 107.8 . . ?
N4 C4 H4A 109.2 . . ?
N4 C4 H4B 109.2 . . ?
N4 C4 C5 111.9(5) . . ?
H4A C4 H4B 107.9 . . ?
C5 C4 H4A 109.2 . . ?
C5 C4 H4B 109.2 . . ?
N3 C5 C4 111.2(6) . . ?
N3 C5 H5A 109.4 . . ?
N3 C5 H5B 109.4 . . ?
C4 C5 H5A 109.4 . . ?
C4 C5 H5B 109.4 . . ?
H5A C5 H5B 108.0 . . ?
N3 C6 H6A 109.0 . . ?
N3 C6 H6B 109.0 . . ?
N3 C6 C7 112.9(6) . . ?
H6A C6 H6B 107.8 . . ?
C7 C6 H6A 109.0 . . ?
C7 C6 H6B 109.0 . . ?
N1 C7 C6 115.7(7) . . ?
N1 C7 C8 120.2(8) . . ?
C8 C7 C6 124.1(8) . . ?
C7 C8 H8A 120.8 . . ?
C9 C8 C7 118.3(11) . . ?
C9 C8 H8A 120.8 . . ?
C8 C9 H9A 118.6 . . ?
C8 C9 C10 122.9(10) . . ?
C10 C9 H9A 118.6 . . ?
C9 C10 H10 121.0 . . ?
C9 C10 C11 118.1(9) . . ?
C11 C10 H10 121.0 . . ?
N1 C11 C1 114.5(6) . . ?
N1 C11 C10 118.7(9) . . ?
C10 C11 C1 126.8(8) . . ?
N4 C12 H12A 109.1 . . ?
N4 C12 H12B 109.1 . . ?
N4 C12 C13 112.3(5) . . ?
H12A C12 H12B 107.9 . . ?
C13 C12 H12A 109.1 . . ?
C13 C12 H12B 109.1 . . ?
N5 C13 C12 109.0(6) . . ?
N5 C13 H13A 109.9 . . ?
N5 C13 H13B 109.9 . . ?
C12 C13 H13A 109.9 . . ?
C12 C13 H13B 109.9 . . ?
H13A C13 H13B 108.3 . . ?
N5 C14 H14A 108.2 . . ?
N5 C14 H14B 108.2 . . ?
N5 C14 C15 116.3(4) . . ?
H14A C14 H14B 107.4 . . ?
C15 C14 H14A 108.2 . . ?
C15 C14 H14B 108.2 . . ?
N6 C15 C14 116.6(4) . . ?
N6 C15 C16 121.3(5) . . ?
C16 C15 C14 122.2(5) . . ?
C15 C16 H16 119.7 . . ?
C17 C16 C15 120.6(5) . . ?
C17 C16 H16 119.7 . . ?
C16 C17 H17 120.8 . . ?
C16 C17 C18 118.5(5) . . ?
C18 C17 H17 120.8 . . ?
C17 C18 H18 120.3 . . ?
C17 C18 C19 119.4(5) . . ?
C19 C18 H18 120.3 . . ?
N6 C19 C18 122.5(5) . . ?
N6 C19 C20 117.6(4) . . ?
C18 C19 C20 119.8(5) . . ?
N11 C20 C19 111.0(4) . . ?
N11 C20 H20A 109.4 . . ?
N11 C20 H20B 109.4 . . ?
C19 C20 H20A 109.4 . . ?
C19 C20 H20B 109.4 . . ?
H20A C20 H20B 108.0 . . ?
N11 C21 H21A 109.8 . . ?
N11 C21 H21B 109.8 . . ?
N11 C21 C22 109.3(4) . . ?
H21A C21 H21B 108.3 . . ?
C22 C21 H21A 109.8 . . ?
C22 C21 H21B 109.8 . . ?
N10 C22 C21 113.6(4) . . ?
N10 C22 H22A 108.9 . . ?
N10 C22 H22B 108.9 . . ?
C21 C22 H22A 108.9 . . ?
C21 C22 H22B 108.9 . . ?
H22A C22 H22B 107.7 . . ?
N8 C23 H23A 109.0 . . ?
N8 C23 H23B 109.0 . . ?
N8 C23 C33 112.8(4) . . ?
H23A C23 H23B 107.8 . . ?
C33 C23 H23A 109.0 . . ?
C33 C23 H23B 109.0 . . ?
N8 C24 H24A 109.3 . . ?
N8 C24 H24B 109.3 . . ?
N8 C24 C25 111.8(4) . . ?
H24A C24 H24B 107.9 . . ?
C25 C24 H24A 109.3 . . ?
C25 C24 H24B 109.3 . . ?
N10 C25 C24 112.2(4) . . ?
N10 C25 H25A 109.2 . . ?
N10 C25 H25B 109.2 . . ?
C24 C25 H25A 109.2 . . ?
C24 C25 H25B 109.2 . . ?
H25A C25 H25B 107.9 . . ?
N10 C26 H26A 109.4 . . ?
N10 C26 H26B 109.4 . . ?
N10 C26 C27 111.1(4) . . ?
H26A C26 H26B 108.0 . . ?
C27 C26 H26A 109.4 . . ?
C27 C26 H26B 109.4 . . ?
N9 C27 C26 111.4(4) . . ?
N9 C27 H27A 109.3 . . ?
N9 C27 H27B 109.3 . . ?
C26 C27 H27A 109.3 . . ?
C26 C27 H27B 109.3 . . ?
H27A C27 H27B 108.0 . . ?
N9 C28 H28A 109.0 . . ?
N9 C28 H28B 109.0 . . ?
N9 C28 C29 113.1(4) . . ?
H28A C28 H28B 107.8 . . ?
C29 C28 H28A 109.0 . . ?
C29 C28 H28B 109.0 . . ?
N7 C29 C28 114.8(4) . . ?
N7 C29 C30 123.0(5) . . ?
C30 C29 C28 122.2(6) . . ?
C29 C30 H30 121.7 . . ?
C29 C30 C31 116.6(6) . . ?
C31 C30 H30 121.7 . . ?
C30 C31 H31 119.5 . . ?
C32 C31 C30 121.0(6) . . ?
C32 C31 H31 119.5 . . ?
C31 C32 H32 120.7 . . ?
C31 C32 C33 118.6(6) . . ?
C33 C32 H32 120.7 . . ?
N7 C33 C23 114.3(4) . . ?
N7 C33 C32 120.0(6) . . ?
C32 C33 C23 125.5(5) . . ?
O21 Cl2 O21 105.8(11) . 4_655 ?
O21 Cl2 O22 113.3(5) . . ?
O21 Cl2 O22 113.3(5) 4_655 4_655 ?
O21 Cl2 O22 108.2(5) 4_655 . ?
O21 Cl2 O22 108.2(5) . 4_655 ?
O22 Cl2 O22 108.1(5) 4_655 . ?
O31 Cl3 O32 113.7(4) . . ?
O31 Cl3 O33 104.4(7) . . ?
O32 Cl3 O33 101.6(4) . . ?
O34 Cl3 O31 111.8(7) . . ?
O34 Cl3 O32 118.9(6) . . ?
O34 Cl3 O33 104.2(9) . . ?
O41 Cl4 O42 111.6(4) . . ?
O41 Cl4 O43 111.5(4) . . ?
O41 Cl4 O44 108.7(5) . . ?
O42 Cl4 O43 108.4(3) . . ?
O44 Cl4 O42 107.8(4) . . ?
O44 Cl4 O43 108.7(4) . . ?
O11 Cl1 O13 110.0(8) . . ?
O12 Cl1 O11 113.4(6) . . ?
O12 Cl1 O14 112.0(8) . . ?
O12 Cl1 O13 109.2(8) . . ?
O14 Cl1 O11 105.5(8) . . ?
O14 Cl1 O13 106.5(8) . . ?
Zn1 Cl5 Na1 112.44(8) . . ?
H2C O2 H2C 0.0 . . ?
H2C O2 H2D 136.3(13) . . ?
H2C O2 H2D 136.3(13) . . ?
H2C O2 H2D 136.3(13) . . ?
H2D O2 H2C 136.3(13) . . ?
H2D O2 H2D 0.0 . . ?
Cl5 Na1 Cl5 113.9(4) 4 . ?

loop_
_geom_bond_atom_site_label_1
_geom_bond_atom_site_label_2
_geom_bond_distance
_geom_bond_site_symmetry_2
_geom_bond_publ_flag
Zn1 N1 2.093(5) . ?
Zn1 N2 2.288(5) . ?
Zn1 N3 2.183(5) . ?
Zn1 N4 2.210(5) . ?
Zn1 N5 2.195(4) . ?
Zn1 Cl5 2.357(2) . ?
Zn2 N10 2.232(4) . ?
Zn2 N6 2.245(4) . ?
Zn2 N7 2.068(4) . ?
Zn2 N8 2.257(4) . ?
Zn2 N9 2.237(4) . ?
Zn2 N11 2.087(4) . ?
N10 C22 1.490(6) . ?
N10 C25 1.461(6) . ?
N10 C26 1.488(7) . ?
N1 C7 1.318(9) . ?
N1 C11 1.350(8) . ?
N2 H2 0.9800 . ?
N2 C1 1.465(9) . ?
N2 C2 1.484(9) . ?
N3 H3 0.9800 . ?
N3 C5 1.422(11) . ?
N3 C6 1.482(11) . ?
N4 C3 1.445(8) . ?
N4 C4 1.476(10) . ?
N4 C12 1.472(8) . ?
N5 H5 0.9800 . ?
N5 C13 1.480(8) . ?
N5 C14 1.476(6) . ?
N6 C15 1.362(6) . ?
N6 C19 1.347(6) . ?
N7 C29 1.316(6) . ?
N7 C33 1.359(6) . ?
N8 H8 0.9800 . ?
N8 C23 1.443(6) . ?
N8 C24 1.460(6) . ?
N9 H9 0.9800 . ?
N9 C27 1.491(7) . ?
N9 C28 1.459(7) . ?
N11 H11 0.9800 . ?
N11 C20 1.468(6) . ?
N11 C21 1.491(6) . ?
C1 H1A 0.9700 . ?
C1 H1B 0.9700 . ?
C1 C11 1.517(11) . ?
C2 H2A 0.9700 . ?
C2 H2B 0.9700 . ?
C2 C3 1.451(10) . ?
C3 H3A 0.9700 . ?
C3 H3B 0.9700 . ?
C4 H4A 0.9700 . ?
C4 H4B 0.9700 . ?
C4 C5 1.486(12) . ?
C5 H5A 0.9700 . ?
C5 H5B 0.9700 . ?
C6 H6A 0.9700 . ?
C6 H6B 0.9700 . ?
C6 C7 1.486(11) . ?
C7 C8 1.412(12) . ?
C8 H8A 0.9300 . ?
C8 C9 1.302(14) . ?
C9 H9A 0.9300 . ?
C9 C10 1.366(14) . ?
C10 H10 0.9300 . ?
C10 C11 1.400(11) . ?
C12 H12A 0.9700 . ?
C12 H12B 0.9700 . ?
C12 C13 1.542(10) . ?
C13 H13A 0.9700 . ?
C13 H13B 0.9700 . ?
C14 H14A 0.9700 . ?
C14 H14B 0.9700 . ?
C14 C15 1.512(7) . ?
C15 C16 1.386(7) . ?
C16 H16 0.9300 . ?
C16 C17 1.363(7) . ?
C17 H17 0.9300 . ?
C17 C18 1.375(7) . ?
C18 H18 0.9300 . ?
C18 C19 1.388(7) . ?
C19 C20 1.483(7) . ?
C20 H20A 0.9700 . ?
C20 H20B 0.9700 . ?
C21 H21A 0.9700 . ?
C21 H21B 0.9700 . ?
C21 C22 1.521(7) . ?
C22 H22A 0.9700 . ?
C22 H22B 0.9700 . ?
C23 H23A 0.9700 . ?
C23 H23B 0.9700 . ?
C23 C33 1.487(7) . ?
C24 H24A 0.9700 . ?
C24 H24B 0.9700 . ?
C24 C25 1.539(8) . ?
C25 H25A 0.9700 . ?
C25 H25B 0.9700 . ?
C26 H26A 0.9700 . ?
C26 H26B 0.9700 . ?
C26 C27 1.512(8) . ?
C27 H27A 0.9700 . ?
C27 H27B 0.9700 . ?
C28 H28A 0.9700 . ?
C28 H28B 0.9700 . ?
C28 C29 1.503(7) . ?
C29 C30 1.366(8) . ?
C30 H30 0.9300 . ?
C30 C31 1.402(9) . ?
C31 H31 0.9300 . ?
C31 C32 1.373(10) . ?
C32 H32 0.9300 . ?
C32 C33 1.374(8) . ?
Cl2 O21 1.352(7) . ?
Cl2 O21 1.352(7) 4_655 ?
Cl2 O22 1.375(5) 4_655 ?
Cl2 O22 1.375(5) . ?
Cl3 O31 1.328(6) . ?
Cl3 O32 1.367(5) . ?
Cl3 O33 1.387(8) . ?
Cl3 O34 1.260(8) . ?
Cl4 O41 1.374(5) . ?
Cl4 O42 1.402(4) . ?
Cl4 O43 1.410(5) . ?
Cl4 O44 1.400(6) . ?
Cl1 O11 1.338(7) . ?
Cl1 O12 1.310(8) . ?
Cl1 O14 1.326(9) . ?
Cl1 O13 1.346(11) . ?
Cl5 Na1 2.618(6) . ?
O2 H2C 0.830(9) . ?
O2 H2C 0.830(9) . ?
O2 H2D 0.861(10) . ?
O2 H2D 0.861(10) . ?

loop_
_geom_torsion_atom_site_label_1
_geom_torsion_atom_site_label_2
_geom_torsion_atom_site_label_3
_geom_torsion_atom_site_label_4
_geom_torsion
_geom_torsion_site_symmetry_1
_geom_torsion_site_symmetry_2
_geom_torsion_site_symmetry_3
_geom_torsion_site_symmetry_4
_geom_torsion_publ_flag
Zn1 N1 C7 C6 -11.8(9) . . . . ?
Zn1 N1 C7 C8 169.1(6) . . . . ?
Zn1 N1 C11 C1 10.3(8) . . . . ?
Zn1 N1 C11 C10 -169.3(5) . . . . ?
Zn1 N2 C1 C11 40.8(7) . . . . ?
Zn1 N2 C2 C3 -26.7(8) . . . . ?
Zn1 N3 C5 C4 43.3(9) . . . . ?
Zn1 N3 C6 C7 -23.2(9) . . . . ?
Zn1 N4 C3 C2 -46.7(8) . . . . ?
Zn1 N4 C4 C5 36.7(8) . . . . ?
Zn1 N4 C12 C13 25.1(7) . . . . ?
Zn1 N5 C13 C12 50.7(6) . . . . ?
Zn1 N5 C14 C15 -174.4(4) . . . . ?
Zn2 N10 C22 C21 -23.7(5) . . . . ?
Zn2 N10 C25 C24 44.6(5) . . . . ?
Zn2 N10 C26 C27 -40.6(4) . . . . ?
Zn2 N6 C15 C14 -10.2(7) . . . . ?
Zn2 N6 C15 C16 169.3(4) . . . . ?
Zn2 N6 C19 C18 -174.2(4) . . . . ?
Zn2 N6 C19 C20 8.1(5) . . . . ?
Zn2 N7 C29 C28 16.8(6) . . . . ?
Zn2 N7 C29 C30 -164.0(4) . . . . ?
Zn2 N7 C33 C23 -12.6(5) . . . . ?
Zn2 N7 C33 C32 164.3(4) . . . . ?
Zn2 N8 C23 C33 -36.1(5) . . . . ?
Zn2 N8 C24 C25 29.6(5) . . . . ?
Zn2 N9 C27 C26 -40.4(5) . . . . ?
Zn2 N9 C28 C29 25.2(5) . . . . ?
Zn2 N11 C20 C19 39.3(5) . . . . ?
Zn2 N11 C21 C22 -44.0(5) . . . . ?
N10 C26 C27 N9 57.3(6) . . . . ?
N1 C7 C8 C9 -2.1(15) . . . . ?
N2 C1 C11 N1 -36.1(9) . . . . ?
N2 C1 C11 C10 143.4(8) . . . . ?
N2 C2 C3 N4 51.1(9) . . . . ?
N3 C6 C7 N1 23.7(11) . . . . ?
N3 C6 C7 C8 -157.3(8) . . . . ?
N4 C4 C5 N3 -56.6(10) . . . . ?
N4 C12 C13 N5 -53.0(8) . . . . ?
N5 C14 C15 N6 -159.9(5) . . . . ?
N5 C14 C15 C16 20.7(9) . . . . ?
N6 C15 C16 C17 3.4(8) . . . . ?
N6 C19 C20 N11 -31.5(6) . . . . ?
N7 C29 C30 C31 0.2(9) . . . . ?
N8 C23 C33 N7 34.4(6) . . . . ?
N8 C23 C33 C32 -142.3(5) . . . . ?
N8 C24 C25 N10 -52.3(6) . . . . ?
N9 C28 C29 N7 -28.6(6) . . . . ?
N9 C28 C29 C30 152.2(5) . . . . ?
N11 C21 C22 N10 45.2(6) . . . . ?
C1 N2 C2 C3 90.7(8) . . . . ?
C2 N2 C1 C11 -77.7(8) . . . . ?
C3 N4 C4 C5 153.3(7) . . . . ?
C3 N4 C12 C13 -94.8(7) . . . . ?
C4 N4 C3 C2 -162.2(7) . . . . ?
C4 N4 C12 C13 139.0(6) . . . . ?
C5 N3 C6 C7 96.6(8) . . . . ?
C6 N3 C5 C4 -78.2(9) . . . . ?
C6 C7 C8 C9 178.9(10) . . . . ?
C7 N1 C11 C1 179.7(7) . . . . ?
C7 N1 C11 C10 0.1(10) . . . . ?
C7 C8 C9 C10 4.7(17) . . . . ?
C8 C9 C10 C11 -4.8(17) . . . . ?
C9 C10 C11 N1 2.2(12) . . . . ?
C9 C10 C11 C1 -177.3(9) . . . . ?
C11 N1 C7 C6 178.8(7) . . . . ?
C11 N1 C7 C8 -0.3(11) . . . . ?
C12 N4 C3 C2 73.9(8) . . . . ?
C12 N4 C4 C5 -79.1(8) . . . . ?
C13 N5 C14 C15 62.4(7) . . . . ?
C14 N5 C13 C12 -178.7(5) . . . . ?
C14 C15 C16 C17 -177.2(6) . . . . ?
C15 N6 C19 C18 -0.8(7) . . . . ?
C15 N6 C19 C20 -178.6(4) . . . . ?
C15 C16 C17 C18 -1.0(8) . . . . ?
C16 C17 C18 C19 -2.1(8) . . . . ?
C17 C18 C19 N6 3.2(7) . . . . ?
C17 C18 C19 C20 -179.1(5) . . . . ?
C18 C19 C20 N11 150.7(4) . . . . ?
C19 N6 C15 C14 178.1(5) . . . . ?
C19 N6 C15 C16 -2.4(7) . . . . ?
C20 N11 C21 C22 -167.9(4) . . . . ?
C21 N11 C20 C19 163.2(4) . . . . ?
C22 N10 C25 C24 -73.6(5) . . . . ?
C22 N10 C26 C27 76.0(5) . . . . ?
C23 N8 C24 C25 -88.1(5) . . . . ?
C24 N8 C23 C33 83.2(5) . . . . ?
C25 N10 C22 C21 93.6(5) . . . . ?
C25 N10 C26 C27 -155.7(4) . . . . ?
C26 N10 C22 C21 -139.5(5) . . . . ?
C26 N10 C25 C24 159.8(4) . . . . ?
C27 N9 C28 C29 -91.9(5) . . . . ?
C28 N9 C27 C26 78.1(6) . . . . ?
C28 C29 C30 C31 179.4(6) . . . . ?
C29 N7 C33 C23 -176.4(4) . . . . ?
C29 N7 C33 C32 0.5(7) . . . . ?
C29 C30 C31 C32 0.1(11) . . . . ?
C30 C31 C32 C33 0.0(11) . . . . ?
C31 C32 C33 N7 -0.2(9) . . . . ?
C31 C32 C33 C23 176.3(6) . . . . ?
C33 N7 C29 C28 -179.7(4) . . . . ?
C33 N7 C29 C30 -0.5(7) . . . . ?
